data_2201811
loop_
_publ_author_name
'Jones, Peter G.'
'Kirby, Anthony J.'
'Beckmann, Claus'

_publ_section_title
;
 A cationic zinc(II) complex of a new ligand based on
 <i>N</i>,<i>N</i>,<i>N</i>',<i>N</i>'-tetramethylstreptamine
 2,4,6-orthoformate as the chloride salt
;
_journal_issue 4
_journal_name_full 'Acta Crystallographica Section E'
_journal_page_first m168
_journal_page_last m170
_journal_paper_doi 10.1107/S1600536803005889
_journal_volume 59
_journal_year 2003
_chemical_formula_iupac '[Zn2 (C13 H22 N3 O4)2] Cl2'
_chemical_formula_moiety 'C26 H44 N6 O8 Zn2 2+, 2Cl 1-'
_chemical_formula_sum 'C26 H44 Cl2 N6 O8 Zn2'
_chemical_formula_weight 770.31
_chemical_name_systematic
;
rac-Bis[\m-(1R,2S,12R,13s,15s,17S,18r)-14,16,19-trioxa-
3,7,11-triazatetracyclo[13.3.1.0^2,13^.0^12,17^]nonadecan-18-olato-
1\k^3^N^3^,N^7^,N^11^:2\k^2^O^18^]dizinc(II) dichloride
;
_space_group_IT_number 14
_symmetry_cell_setting monoclinic
_symmetry_space_group_name_Hall '-P 2yn'
_symmetry_space_group_name_H-M 'P 1 21/n 1'
_atom_sites_solution_hydrogens geom
_atom_sites_solution_primary direct
_atom_sites_solution_secondary difmap
_audit_creation_method SHELXL-97
_cell_angle_alpha 90.00
_cell_angle_beta 103.849(12)
_cell_angle_gamma 90.00
_cell_formula_units_Z 2
_cell_length_a 12.706(2)
_cell_length_b 9.2379(16)
_cell_length_c 13.050(2)
_cell_measurement_reflns_used 56
_cell_measurement_temperature 143(2)
_cell_measurement_theta_max 11.5
_cell_measurement_theta_min 10
_cell_volume 1487.2(4)
_computing_cell_refinement DIF4
_computing_data_collection 'DIF4 (Stoe & Cie, 1992)'
_computing_data_reduction 'REDU4 (Stoe & Cie, 1992)'
_computing_molecular_graphics 'XP (Siemens, 1994)'
_computing_publication_material SHELXL97
_computing_structure_refinement 'SHELXL97 (Sheldrick, 1997)'
_computing_structure_solution 'SHELXS97 (Sheldrick, 1990)'
_diffrn_ambient_temperature 143(2)
_diffrn_measured_fraction_theta_full 0.997
_diffrn_measured_fraction_theta_max 0.996
_diffrn_measurement_device_type 'Stoe STADI-4'
_diffrn_measurement_method \w/\q
_diffrn_radiation_monochromator graphite
_diffrn_radiation_source 'fine-focus sealed tube'
_diffrn_radiation_type MoK\a
_diffrn_radiation_wavelength 0.71073
_diffrn_reflns_av_R_equivalents 0.0172
_diffrn_reflns_av_sigmaI/netI 0.0211
_diffrn_reflns_limit_h_max 16
_diffrn_reflns_limit_h_min 0
_diffrn_reflns_limit_k_max 1
_diffrn_reflns_limit_k_min -12
_diffrn_reflns_limit_l_max 16
_diffrn_reflns_limit_l_min -16
_diffrn_reflns_number 3862
_diffrn_reflns_theta_full 27.50
_diffrn_reflns_theta_max 27.55
_diffrn_reflns_theta_min 3.22
_diffrn_standards_decay_% 0
_diffrn_standards_interval_time 60
_diffrn_standards_number 3
_exptl_absorpt_coefficient_mu 1.853
_exptl_absorpt_correction_T_max 0.988
_exptl_absorpt_correction_T_min 0.611
_exptl_absorpt_correction_type '\y scans'
_exptl_absorpt_process_details '(XEMP; Siemens, 1994)'
_exptl_crystal_colour colourless
_exptl_crystal_density_diffrn 1.720
_exptl_crystal_density_method 'not measured'
_exptl_crystal_description tablet
_exptl_crystal_F_000 800
_exptl_crystal_size_max 0.6
_exptl_crystal_size_mid 0.5
_exptl_crystal_size_min 0.25
_refine_diff_density_max 0.416
_refine_diff_density_min -0.437
_refine_ls_extinction_method none
_refine_ls_goodness_of_fit_ref 1.049
_refine_ls_hydrogen_treatment mixed
_refine_ls_matrix_type full
_refine_ls_number_parameters 211
_refine_ls_number_reflns 3416
_refine_ls_number_restraints 3
_refine_ls_restrained_S_all 1.048
_refine_ls_R_factor_all 0.0309
_refine_ls_R_factor_gt 0.0272
_refine_ls_shift/su_max <0.001
_refine_ls_shift/su_mean 0.000
_refine_ls_structure_factor_coef Fsqd
_refine_ls_weighting_details 'calc w = 1/[\s^2^(Fo^2^)+(0.0324P)^2^+1.1834P] where P = (Fo^2^+2Fc^2^)/3'
_refine_ls_weighting_scheme calc
_refine_ls_wR_factor_gt 0.0655
_refine_ls_wR_factor_ref 0.0680
_reflns_number_gt 3146
_reflns_number_total 3416
_reflns_threshold_expression I>2\s(I)
_cod_data_source_file bt6251.cif
_cod_data_source_block 2
_cod_depositor_comments
;
The following automatic conversions were performed:
'_geom_bond_publ_flag' value 'Y' changed to 'y' according to
'/home/saulius/struct/CIF-dictionaries/cif_core.dic' dictionary named
'cif_core.dic' version 2.4.1 from 2010-06-29 (5 times).

Automatic conversion script
Id: cif_fix_enum 1527 2010-12-29 10:47:43Z saulius 

The following automatic conversions were performed:

'_geom_bond_publ_flag' value 'Y' changed to 'y' according to
/home/saulius/struct/CIF-dictionaries/cif_core.dic dictionary named
'cif_core.dic' version 2.4.1 from 2010-06-29 (5
times).

'_geom_angle_publ_flag' value 'Y' changed to 'y' according
to /home/saulius/struct/CIF-dictionaries/cif_core.dic dictionary
named 'cif_core.dic' version 2.4.1 from 2010-06-29 (13 times).

Automatic conversion script
Id: cif_fix_values 1715 2011-07-08 13:25:40Z adriana 
;
_cod_original_cell_volume 1487.3(4)
_cod_original_sg_symbol_H-M 'P 21/n'
_cod_database_code 2201811
_cod_database_fobs_code 2201811

loop_
_symmetry_equiv_pos_as_xyz
'x, y, z'
'-x+1/2, y+1/2, -z+1/2'
'-x, -y, -z'
'x-1/2, -y-1/2, z-1/2'

loop_
_atom_site_label
_atom_site_fract_x
_atom_site_fract_y
_atom_site_fract_z
_atom_site_U_iso_or_equiv
_atom_site_adp_type
_atom_site_calc_flag
_atom_site_refinement_flags
_atom_site_occupancy
_atom_site_disorder_assembly
_atom_site_disorder_group
_atom_site_type_symbol
Zn 0.498964(15) 0.44126(2) 0.385526(15) 0.01346(7) Uani d . 1 . . Zn
Cl 0.65088(4) 0.21840(5) 0.67527(4) 0.02150(11) Uani d . 1 . . Cl
O1 0.87749(10) 0.53912(15) 0.53455(10) 0.0196(3) Uani d . 1 . . O
O2 0.81912(11) 0.74399(16) 0.43401(11) 0.0224(3) Uani d . 1 . . O
O3 0.84961(11) 0.53008(16) 0.35162(11) 0.0220(3) Uani d . 1 . . O
O4 0.58556(10) 0.58286(14) 0.50926(10) 0.0148(3) Uani d . 1 . . O
N1 0.55061(12) 0.59639(18) 0.28969(12) 0.0153(3) Uani d D 1 . . N
H01 0.5192(16) 0.667(2) 0.3124(16) 0.011(5) Uiso d D 1 . . H
N2 0.41100(13) 0.30671(18) 0.26391(12) 0.0180(3) Uani d D 1 . . N
H02 0.3442(15) 0.328(3) 0.260(2) 0.029(7) Uiso d D 1 . . H
N3 0.63507(12) 0.31357(17) 0.43133(12) 0.0146(3) Uani d D 1 . . N
H03 0.6338(19) 0.295(3) 0.4958(14) 0.020(6) Uiso d D 1 . . H
C1 0.73659(14) 0.3908(2) 0.43370(14) 0.0153(3) Uani d . 1 . . C
H1 0.7952 0.3166 0.4406 0.018 Uiso calc R 1 . . H
C2 0.73790(14) 0.4834(2) 0.33574(14) 0.0168(4) Uani d . 1 . . C
H2 0.7170 0.4227 0.2706 0.020 Uiso calc R 1 . . H
C3 0.66890(14) 0.6228(2) 0.32190(14) 0.0166(4) Uani d . 1 . . C
H3 0.6887 0.6806 0.2645 0.020 Uiso calc R 1 . . H
C4 0.51156(17) 0.5955(2) 0.17239(15) 0.0236(4) Uani d . 1 . . C
H4A 0.5691 0.5553 0.1413 0.028 Uiso calc R 1 . . H
H4B 0.4977 0.6963 0.1471 0.028 Uiso calc R 1 . . H
C5 0.40929(17) 0.5075(2) 0.13450(15) 0.0244(4) Uani d . 1 . . C
H5A 0.3825 0.5204 0.0573 0.029 Uiso calc R 1 . . H
H5B 0.3528 0.5442 0.1686 0.029 Uiso calc R 1 . . H
C6 0.42703(18) 0.3467(2) 0.15888(15) 0.0244(4) Uani d . 1 . . C
H6A 0.3762 0.2901 0.1042 0.029 Uiso calc R 1 . . H
H6B 0.5017 0.3204 0.1555 0.029 Uiso calc R 1 . . H
C7 0.42644(16) 0.1468(2) 0.28289(16) 0.0234(4) Uani d . 1 . . C
H7A 0.4407 0.1019 0.2187 0.028 Uiso calc R 1 . . H
H7B 0.3578 0.1056 0.2932 0.028 Uiso calc R 1 . . H
C8 0.51733(17) 0.1040(2) 0.37669(16) 0.0234(4) Uani d . 1 . . C
H8A 0.4963 0.1320 0.4423 0.028 Uiso calc R 1 . . H
H8B 0.5249 -0.0027 0.3771 0.028 Uiso calc R 1 . . H
C9 0.62685(16) 0.1708(2) 0.37839(16) 0.0221(4) Uani d . 1 . . C
H9A 0.6854 0.1064 0.4167 0.027 Uiso calc R 1 . . H
H9B 0.6351 0.1827 0.3053 0.027 Uiso calc R 1 . . H
C10 0.88142(15) 0.6159(2) 0.44320(16) 0.0224(4) Uani d . 1 . . C
H10 0.9585 0.6451 0.4496 0.027 Uiso calc R 1 . . H
C11 0.76778(14) 0.4913(2) 0.52973(14) 0.0157(3) Uani d . 1 . . C
H11 0.7663 0.4358 0.5952 0.019 Uiso calc R 1 . . H
C12 0.69349(14) 0.6238(2) 0.52120(14) 0.0156(3) Uani d . 1 . . C
H12 0.7170 0.6850 0.5858 0.019 Uiso calc R 1 . . H
C13 0.70556(15) 0.7096(2) 0.42425(15) 0.0175(4) Uani d . 1 . . C
H13 0.6626 0.8012 0.4189 0.021 Uiso calc R 1 . . H

loop_
_atom_site_aniso_label
_atom_site_aniso_U_11
_atom_site_aniso_U_22
_atom_site_aniso_U_33
_atom_site_aniso_U_12
_atom_site_aniso_U_13
_atom_site_aniso_U_23
Zn 0.01175(11) 0.01631(12) 0.01290(11) -0.00067(8) 0.00410(7) -0.00177(8)
Cl 0.0173(2) 0.0245(2) 0.0222(2) 0.00080(18) 0.00380(16) 0.00437(18)
O1 0.0105(6) 0.0274(7) 0.0207(6) -0.0029(5) 0.0031(5) 0.0053(6)
O2 0.0169(6) 0.0222(7) 0.0283(7) -0.0061(5) 0.0056(5) 0.0051(6)
O3 0.0155(6) 0.0307(8) 0.0224(7) 0.0001(6) 0.0099(5) 0.0047(6)
O4 0.0114(6) 0.0189(6) 0.0152(6) -0.0028(5) 0.0053(5) -0.0023(5)
N1 0.0142(7) 0.0164(7) 0.0148(7) 0.0016(6) 0.0024(6) 0.0018(6)
N2 0.0172(8) 0.0199(8) 0.0164(7) -0.0002(6) 0.0030(6) -0.0022(6)
N3 0.0173(7) 0.0139(7) 0.0131(7) -0.0008(6) 0.0047(6) -0.0006(6)
C1 0.0120(8) 0.0175(8) 0.0165(8) 0.0024(7) 0.0036(6) 0.0018(7)
C2 0.0140(8) 0.0220(9) 0.0155(8) 0.0016(7) 0.0059(6) 0.0014(7)
C3 0.0161(8) 0.0190(9) 0.0154(8) 0.0003(7) 0.0049(6) 0.0057(7)
C4 0.0267(10) 0.0272(10) 0.0153(9) -0.0022(9) 0.0016(7) 0.0047(8)
C5 0.0247(10) 0.0294(11) 0.0151(9) 0.0004(9) -0.0028(7) 0.0018(8)
C6 0.0304(10) 0.0272(11) 0.0159(9) -0.0036(9) 0.0059(8) -0.0049(8)
C7 0.0223(9) 0.0199(10) 0.0249(10) -0.0044(8) -0.0006(8) -0.0029(8)
C8 0.0277(10) 0.0142(9) 0.0256(10) -0.0030(8) 0.0009(8) 0.0004(8)
C9 0.0204(9) 0.0168(9) 0.0272(10) 0.0039(8) 0.0019(8) -0.0055(8)
C10 0.0138(8) 0.0295(11) 0.0247(9) -0.0034(8) 0.0063(7) 0.0064(8)
C11 0.0100(8) 0.0206(9) 0.0165(8) -0.0036(7) 0.0034(6) 0.0035(7)
C12 0.0135(8) 0.0179(9) 0.0158(8) -0.0035(7) 0.0039(6) -0.0013(7)
C13 0.0140(8) 0.0162(9) 0.0227(9) -0.0027(7) 0.0049(7) 0.0011(7)

loop_
_atom_type_symbol
_atom_type_description
_atom_type_scat_dispersion_real
_atom_type_scat_dispersion_imag
_atom_type_scat_source
C C 0.0033 0.0016 'International Tables Vol C Tables 4.2.6.8 and 6.1.1.4'
H H 0.0000 0.0000 'International Tables Vol C Tables 4.2.6.8 and 6.1.1.4'
N N 0.0061 0.0033 'International Tables Vol C Tables 4.2.6.8 and 6.1.1.4'
O O 0.0106 0.0060 'International Tables Vol C Tables 4.2.6.8 and 6.1.1.4'
Zn Zn 0.2839 1.4301 'International Tables Vol C Tables 4.2.6.8 and 6.1.1.4'
Cl Cl 0.1484 0.1585 'International Tables Vol C Tables 4.2.6.8 and 6.1.1.4'

loop_
_geom_angle_atom_site_label_1
_geom_angle_atom_site_label_2
_geom_angle_atom_site_label_3
_geom_angle_site_symmetry_1
_geom_angle_site_symmetry_3
_geom_angle
_geom_angle_publ_flag
O4 Zn N3 3_666 . 107.23(6) y
O4 Zn N1 3_666 . 143.00(6) y
N3 Zn N1 . . 101.68(6) y
O4 Zn N2 3_666 . 100.39(6) y
N3 Zn N2 . . 97.90(6) y
N1 Zn N2 . . 97.94(6) y
O4 Zn O4 3_666 . 79.09(5) y
N3 Zn O4 . . 83.57(6) y
N1 Zn O4 . . 81.77(6) y
N2 Zn O4 . . 178.53(6) y
C10 O1 C11 . . 110.36(13) ?
C10 O2 C13 . . 110.43(14) ?
C10 O3 C2 . . 111.14(14) ?
C12 O4 Zn . 3_666 130.20(11) y
C12 O4 Zn . . 123.92(11) y
Zn O4 Zn 3_666 . 100.91(5) y
C3 N1 C4 . . 110.97(14) y
C3 N1 Zn . . 112.49(11) y
C4 N1 Zn . . 122.06(12) y
C3 N1 H01 . . 107.5(14) ?
C4 N1 H01 . . 106.9(14) ?
Zn N1 H01 . . 94.5(14) ?
C6 N2 C7 . . 110.89(16) y
C6 N2 Zn . . 112.54(12) y
C7 N2 Zn . . 115.45(12) y
C6 N2 H02 . . 103.8(17) ?
C7 N2 H02 . . 108.8(18) ?
Zn N2 H02 . . 104.3(17) ?
C1 N3 C9 . . 113.97(14) y
C1 N3 Zn . . 113.58(11) y
C9 N3 Zn . . 114.45(11) y
C1 N3 H03 . . 107.3(16) ?
C9 N3 H03 . . 105.3(16) ?
Zn N3 H03 . . 100.7(16) ?
N3 C1 C11 . . 111.44(14) ?
N3 C1 C2 . . 115.85(14) ?
C11 C1 C2 . . 106.87(15) ?
N3 C1 H1 . . 107.4 ?
C11 C1 H1 . . 107.4 ?
C2 C1 H1 . . 107.4 ?
O3 C2 C1 . . 104.53(14) ?
O3 C2 C3 . . 106.13(15) ?
C1 C2 C3 . . 116.17(15) ?
O3 C2 H2 . . 109.9 ?
C1 C2 H2 . . 109.9 ?
C3 C2 H2 . . 109.9 ?
N1 C3 C13 . . 114.20(15) ?
N1 C3 C2 . . 113.91(15) ?
C13 C3 C2 . . 106.80(15) ?
N1 C3 H3 . . 107.2 ?
C13 C3 H3 . . 107.2 ?
C2 C3 H3 . . 107.2 ?
N1 C4 C5 . . 112.79(16) ?
N1 C4 H4A . . 109.0 ?
C5 C4 H4A . . 109.0 ?
N1 C4 H4B . . 109.0 ?
C5 C4 H4B . . 109.0 ?
H4A C4 H4B . . 107.8 ?
C4 C5 C6 . . 112.52(17) ?
C4 C5 H5A . . 109.1 ?
C6 C5 H5A . . 109.1 ?
C4 C5 H5B . . 109.1 ?
C6 C5 H5B . . 109.1 ?
H5A C5 H5B . . 107.8 ?
N2 C6 C5 . . 112.98(17) ?
N2 C6 H6A . . 109.0 ?
C5 C6 H6A . . 109.0 ?
N2 C6 H6B . . 109.0 ?
C5 C6 H6B . . 109.0 ?
H6A C6 H6B . . 107.8 ?
N2 C7 C8 . . 115.61(16) ?
N2 C7 H7A . . 108.4 ?
C8 C7 H7A . . 108.4 ?
N2 C7 H7B . . 108.4 ?
C8 C7 H7B . . 108.4 ?
H7A C7 H7B . . 107.4 ?
C9 C8 C7 . . 115.03(17) ?
C9 C8 H8A . . 108.5 ?
C7 C8 H8A . . 108.5 ?
C9 C8 H8B . . 108.5 ?
C7 C8 H8B . . 108.5 ?
H8A C8 H8B . . 107.5 ?
N3 C9 C8 . . 109.34(16) ?
N3 C9 H9A . . 109.8 ?
C8 C9 H9A . . 109.8 ?
N3 C9 H9B . . 109.8 ?
C8 C9 H9B . . 109.8 ?
H9A C9 H9B . . 108.3 ?
O1 C10 O3 . . 112.06(17) ?
O1 C10 O2 . . 111.32(16) ?
O3 C10 O2 . . 110.97(15) ?
O1 C10 H10 . . 107.4 ?
O3 C10 H10 . . 107.4 ?
O2 C10 H10 . . 107.4 ?
O1 C11 C12 . . 109.22(15) ?
O1 C11 C1 . . 106.12(14) ?
C12 C11 C1 . . 112.92(14) ?
O1 C11 H11 . . 109.5 ?
C12 C11 H11 . . 109.5 ?
C1 C11 H11 . . 109.5 ?
O4 C12 C13 . . 109.76(14) ?
O4 C12 C11 . . 111.34(15) ?
C13 C12 C11 . . 106.95(14) ?
O4 C12 H12 . . 109.6 ?
C13 C12 H12 . . 109.6 ?
C11 C12 H12 . . 109.6 ?
O2 C13 C12 . . 109.54(14) ?
O2 C13 C3 . . 106.22(15) ?
C12 C13 C3 . . 112.30(15) ?
O2 C13 H13 . . 109.6 ?
C12 C13 H13 . . 109.6 ?
C3 C13 H13 . . 109.6 ?

loop_
_geom_bond_atom_site_label_1
_geom_bond_atom_site_label_2
_geom_bond_site_symmetry_2
_geom_bond_distance
_geom_bond_publ_flag
Zn O4 3_666 1.9480(13) y
Zn N3 . 2.0603(16) y
Zn N1 . 2.1074(16) y
Zn N2 . 2.1128(16) y
Zn O4 . 2.1629(13) y
O1 C10 . 1.398(2) ?
O1 C11 . 1.449(2) ?
O2 C10 . 1.413(3) ?
O2 C13 . 1.453(2) ?
O3 C10 . 1.410(3) ?
O3 C2 . 1.450(2) ?
O4 C12 . 1.395(2) ?
O4 Zn 3_666 1.9480(13) ?
N1 C3 . 1.481(2) ?
N1 C4 . 1.492(2) ?
N1 H01 . 0.855(17) ?
N2 C6 . 1.480(2) ?
N2 C7 . 1.503(3) ?
N2 H02 . 0.860(18) ?
N3 C1 . 1.468(2) ?
N3 C9 . 1.481(2) ?
N3 H03 . 0.862(17) ?
C1 C11 . 1.533(3) ?
C1 C2 . 1.541(2) ?
C1 H1 . 1.0000 ?
C2 C3 . 1.544(3) ?
C2 H2 . 1.0000 ?
C3 C13 . 1.532(3) ?
C3 H3 . 1.0000 ?
C4 C5 . 1.512(3) ?
C4 H4A . 0.9900 ?
C4 H4B . 0.9900 ?
C5 C6 . 1.524(3) ?
C5 H5A . 0.9900 ?
C5 H5B . 0.9900 ?
C6 H6A . 0.9900 ?
C6 H6B . 0.9900 ?
C7 C8 . 1.520(3) ?
C7 H7A . 0.9900 ?
C7 H7B . 0.9900 ?
C8 C9 . 1.518(3) ?
C8 H8A . 0.9900 ?
C8 H8B . 0.9900 ?
C9 H9A . 0.9900 ?
C9 H9B . 0.9900 ?
C10 H10 . 1.0000 ?
C11 C12 . 1.533(3) ?
C11 H11 . 1.0000 ?
C12 C13 . 1.532(3) ?
C12 H12 . 1.0000 ?
C13 H13 . 1.0000 ?

loop_
_geom_hbond_atom_site_label_D
_geom_hbond_atom_site_label_H
_geom_hbond_atom_site_label_A
_geom_hbond_site_symmetry_A
_geom_hbond_distance_DH
_geom_hbond_distance_HA
_geom_hbond_distance_DA
_geom_hbond_angle_DHA
N1 H01 Cl 3_666 0.855(17) 2.445(18) 3.2017(17) 147.8(18)
N2 H02 Cl 4_565 0.860(18) 2.48(2) 3.2382(18) 148(2)
N3 H03 Cl . 0.862(17) 2.407(18) 3.2622(16) 172(2)
C10 H10 O1 3_766 1.00 2.66 3.331(2) 125
C9 H9B O3 2_645 0.99 2.53 3.350(2) 140
C8 H8B Cl 3_656 0.99 2.95 3.634(2) 127
C5 H5B Cl 3_666 0.99 3.00 3.751(2) 133
C11 H11 Cl . 1.00 2.83 3.6770(19) 143

loop_
_geom_torsion_atom_site_label_1
_geom_torsion_atom_site_label_2
_geom_torsion_atom_site_label_3
_geom_torsion_atom_site_label_4
_geom_torsion_site_symmetry_1
_geom_torsion_site_symmetry_4
_geom_torsion
O4 Zn O4 C12 3_666 . 157.20(16)
N3 Zn O4 C12 . . 48.22(13)
N1 Zn O4 C12 . . -54.62(13)
O4 Zn O4 Zn 3_666 3_666 0.0
N3 Zn O4 Zn . 3_666 -108.98(6)
N1 Zn O4 Zn . 3_666 148.18(7)
O4 Zn N1 C3 3_666 . 111.81(13)
N3 Zn N1 C3 . . -29.17(13)
N2 Zn N1 C3 . . -128.99(12)
O4 Zn N1 C3 . . 52.47(12)
O4 Zn N1 C4 3_666 . -112.43(15)
N3 Zn N1 C4 . . 106.59(15)
N2 Zn N1 C4 . . 6.76(15)
O4 Zn N1 C4 . . -171.78(15)
O4 Zn N2 C6 3_666 . 156.58(13)
N3 Zn N2 C6 . . -94.19(14)
N1 Zn N2 C6 . . 8.86(14)
O4 Zn N2 C7 3_666 . -74.73(14)
N3 Zn N2 C7 . . 34.50(14)
N1 Zn N2 C7 . . 137.55(13)
O4 Zn N3 C1 3_666 . -129.11(11)
N1 Zn N3 C1 . . 27.52(13)
N2 Zn N3 C1 . . 127.38(12)
O4 Zn N3 C1 . . -52.66(11)
O4 Zn N3 C9 3_666 . 97.62(13)
N1 Zn N3 C9 . . -105.75(13)
N2 Zn N3 C9 . . -5.90(14)
O4 Zn N3 C9 . . 174.07(13)
C9 N3 C1 C11 . . -151.50(15)
Zn N3 C1 C11 . . 75.00(16)
C9 N3 C1 C2 . . 86.05(19)
Zn N3 C1 C2 . . -47.45(18)
C10 O3 C2 C1 . . -62.02(18)
C10 O3 C2 C3 . . 61.29(18)
N3 C1 C2 O3 . . -172.28(15)
C11 C1 C2 O3 . . 62.88(17)
N3 C1 C2 C3 . . 71.2(2)
C11 C1 C2 C3 . . -53.7(2)
C4 N1 C3 C13 . . 146.22(16)
Zn N1 C3 C13 . . -73.08(17)
C4 N1 C3 C2 . . -90.69(18)
Zn N1 C3 C2 . . 50.01(17)
O3 C2 C3 N1 . . 171.81(14)
C1 C2 C3 N1 . . -72.5(2)
O3 C2 C3 C13 . . -61.16(17)
C1 C2 C3 C13 . . 54.5(2)
C3 N1 C4 C5 . . 154.52(17)
Zn N1 C4 C5 . . 18.2(2)
N1 C4 C5 C6 . . -65.5(2)
C7 N2 C6 C5 . . 178.47(16)
Zn N2 C6 C5 . . -50.5(2)
C4 C5 C6 N2 . . 88.6(2)
C6 N2 C7 C8 . . 119.12(19)
Zn N2 C7 C8 . . -10.4(2)
N2 C7 C8 C9 . . -52.5(2)
C1 N3 C9 C8 . . -177.71(15)
Zn N3 C9 C8 . . -44.62(18)
C7 C8 C9 N3 . . 87.3(2)
C11 O1 C10 O3 . . -61.4(2)
C11 O1 C10 O2 . . 63.6(2)
C2 O3 C10 O1 . . 62.59(19)
C2 O3 C10 O2 . . -62.54(19)
C13 O2 C10 O1 . . -62.70(19)
C13 O2 C10 O3 . . 62.85(18)
C10 O1 C11 C12 . . -60.62(19)
C10 O1 C11 C1 . . 61.39(19)
N3 C1 C11 O1 . . 169.34(14)
C2 C1 C11 O1 . . -63.18(17)
N3 C1 C11 C12 . . -71.04(19)
C2 C1 C11 C12 . . 56.44(18)
Zn O4 C12 C13 3_666 . -147.22(12)
Zn O4 C12 C13 . . 62.66(18)
Zn O4 C12 C11 3_666 . 94.55(17)
Zn O4 C12 C11 . . -55.56(18)
O1 C11 C12 O4 . . 176.04(13)
C1 C11 C12 O4 . . 58.22(19)
O1 C11 C12 C13 . . 56.13(18)
C1 C11 C12 C13 . . -61.69(18)
C10 O2 C13 C12 . . 58.95(19)
C10 O2 C13 C3 . . -62.55(18)
O4 C12 C13 O2 . . -176.40(14)
C11 C12 C13 O2 . . -55.49(19)
O4 C12 C13 C3 . . -58.6(2)
C11 C12 C13 C3 . . 62.28(19)
N1 C3 C13 O2 . . -171.23(14)
C2 C3 C13 O2 . . 61.90(18)
N1 C3 C13 C12 . . 69.0(2)
C2 C3 C13 C12 . . -57.82(19)
